data_2211559
loop_
_publ_author_name
'Noor Shahina Begum'
'D. E. Vasundhara'

_publ_section_title
;Ethyl
 6-methyl-4-(3-nitrophenyl)-2-thioxo-1,2,3,4-tetrahydropyrimidine-5-carboxylate
;
_journal_coeditor_code OB2095
_journal_issue 12
_journal_name_full 'Acta Crystallographica Section E'
_journal_page_first o5796
_journal_page_last o5798
_journal_paper_doi 10.1107/S1600536806049270
_journal_volume 62
_journal_year 2006
_chemical_formula_iupac 'C14 H15 N3 O4 S'
_chemical_formula_moiety 'C14 H15 N3 O4 S'
_chemical_formula_sum 'C14 H15 N3 O4 S'
_chemical_formula_weight 321.35
_chemical_name_systematic
;Ethyl
6-methyl-4-(3-nitrophenyl)-2-thioxo-1,2,3,4-tetrahydropyrimidine-5-carboxylate
;
_space_group_IT_number 2
_symmetry_cell_setting triclinic
_symmetry_space_group_name_Hall '-P 1'
_symmetry_space_group_name_H-M 'P -1'
_audit_creation_method 'WinGX routine CIF_UPDATE'
_cell_angle_alpha 74.260(3)
_cell_angle_beta 75.418(3)
_cell_angle_gamma 82.888(3)
_cell_formula_units_Z 2
_cell_length_a 7.4275(14)
_cell_length_b 9.3536(18)
_cell_length_c 11.290(2)
_cell_measurement_reflns_used 15
_cell_measurement_temperature 293(2)
_cell_measurement_theta_max 8.02
_cell_measurement_theta_min 6.9
_cell_volume 729.3(2)
_computing_cell_refinement 'SAINT-Plus (Bruker, 1998)'
_computing_data_collection 'SMART (Bruker, 1998)'
_computing_data_reduction SAINT-Plus
_computing_molecular_graphics 'ORTEP-3 for Windows (Farrugia, 1997)'
_computing_publication_material SHELXL97
_computing_structure_refinement 'SHELXL97 (Sheldrick, 1997)'
_computing_structure_solution 'SHELXS97 (Sheldrick, 1997)'
_diffrn_measured_fraction_theta_full 0.998
_diffrn_measured_fraction_theta_max 0.878
_diffrn_measurement_device_type 'Bruker SMART CCD area-detector'
_diffrn_measurement_method '\f and \w'
_diffrn_radiation_monochromator graphite
_diffrn_radiation_source 'fine-focus sealed tube'
_diffrn_radiation_type MoK\a
_diffrn_radiation_wavelength 0.71073
_diffrn_reflns_av_R_equivalents 0.0148
_diffrn_reflns_limit_h_max 9
_diffrn_reflns_limit_h_min -8
_diffrn_reflns_limit_k_max 11
_diffrn_reflns_limit_k_min -12
_diffrn_reflns_limit_l_max 14
_diffrn_reflns_limit_l_min -14
_diffrn_reflns_number 5725
_diffrn_reflns_theta_full 27.34
_diffrn_reflns_theta_max 27.34
_diffrn_reflns_theta_min 1.92
_exptl_absorpt_coefficient_mu 0.244
_exptl_absorpt_correction_type none
_exptl_crystal_colour yellow
_exptl_crystal_density_diffrn 1.463
_exptl_crystal_density_method 'not measured'
_exptl_crystal_description prism
_exptl_crystal_F_000 336
_exptl_crystal_size_max 0.3
_exptl_crystal_size_mid 0.2
_exptl_crystal_size_min 0.15
_refine_diff_density_max 0.321
_refine_diff_density_min -0.212
_refine_ls_extinction_method none
_refine_ls_goodness_of_fit_ref 1.017
_refine_ls_hydrogen_treatment constr
_refine_ls_matrix_type full
_refine_ls_number_parameters 201
_refine_ls_number_reflns 2897
_refine_ls_number_restraints 0
_refine_ls_restrained_S_all 1.017
_refine_ls_R_factor_gt 0.0399
_refine_ls_shift/su_max 0
_refine_ls_structure_factor_coef Fsqd
_refine_ls_weighting_details 'calc w=1/[\s^2^(Fo^2^)+(0.0591P)^2^+0.3089P] where P=(Fo^2^+2Fc^2^)/3'
_refine_ls_weighting_scheme calc
_refine_ls_wR_factor_ref 0.1127
_reflns_number_gt 2556
_reflns_number_total 2897
_reflns_threshold_expression I>2\s(I)
_cod_data_source_file ob2095.cif
_cod_data_source_block I
_cod_database_code 2211559
_cod_database_fobs_code 2211559

loop_
_symmetry_equiv_pos_as_xyz
'x, y, z'
'-x, -y, -z'

loop_
_atom_site_type_symbol
_atom_site_label
_atom_site_fract_x
_atom_site_fract_y
_atom_site_fract_z
_atom_site_U_iso_or_equiv
_atom_site_adp_type
_atom_site_calc_flag
_atom_site_refinement_flags
_atom_site_occupancy
C C1 -0.3757(2) 0.74585(19) 0.50064(15) 0.0354(3) Uani d . 1
H H1 -0.4306 0.84 0.5041 0.042 Uiso calc R 1
C C2 -0.4257(2) 0.6245(2) 0.60066(15) 0.0405(4) Uani d . 1
C C3 -0.3531(3) 0.4819(2) 0.59921(18) 0.0479(4) Uani d . 1
H H3 -0.3902 0.4018 0.6677 0.057 Uiso calc R 1
C C4 -0.2233(3) 0.4620(2) 0.49247(19) 0.0484(4) Uani d . 1
H H4 -0.1728 0.3669 0.4882 0.058 Uiso calc R 1
C C5 -0.1676(2) 0.58300(19) 0.39132(17) 0.0406(4) Uani d . 1
H H5 -0.0792 0.568 0.3204 0.049 Uiso calc R 1
C C6 -0.2421(2) 0.72571(17) 0.39465(14) 0.0314(3) Uani d . 1
C C7 -0.1782(2) 0.86415(17) 0.29025(14) 0.0305(3) Uani d . 1
H H7 -0.2883 0.9308 0.2781 0.037 Uiso calc R 1
C C8 0.1308(2) 0.92669(17) 0.30191(14) 0.0326(3) Uani d . 1
C C9 0.1072(2) 0.83008(17) 0.12686(14) 0.0323(3) Uani d . 1
C C10 -0.0807(2) 0.83203(17) 0.16466(14) 0.0311(3) Uani d . 1
C C11 -0.2085(2) 0.80087(18) 0.09527(15) 0.0342(3) Uani d . 1
C C12 -0.2431(2) 0.7060(2) -0.07245(16) 0.0427(4) Uani d . 1
H H12A -0.3083 0.7945 -0.1136 0.051 Uiso calc R 1
H H12B -0.3345 0.6375 -0.0166 0.051 Uiso calc R 1
C C13 -0.1155(3) 0.6346(3) -0.1686(2) 0.0601(6) Uani d . 1
H H13A -0.0288 0.7048 -0.2248 0.09 Uiso calc R 1
H H13B -0.1874 0.6037 -0.216 0.09 Uiso calc R 1
H H13C -0.0485 0.5496 -0.1266 0.09 Uiso calc R 1
C C14 0.2306(2) 0.7950(2) 0.00996(16) 0.0442(4) Uani d . 1
H H14A 0.2621 0.6899 0.0258 0.066 Uiso calc R 1
H H14B 0.3424 0.8475 -0.0133 0.066 Uiso calc R 1
H H14C 0.1665 0.825 -0.0576 0.066 Uiso calc R 1
S S1 0.26746(6) 0.98477(6) 0.37495(4) 0.04886(17) Uani d . 1
N N2 -0.05397(18) 0.94123(15) 0.33252(13) 0.0361(3) Uani d . 1
H H2 -0.1047 0.9997 0.3803 0.043 Uiso calc R 1
N N1 0.20758(18) 0.86528(16) 0.20292(13) 0.0363(3) Uani d . 1
H H1A 0.3264 0.8469 0.1862 0.044 Uiso calc R 1
N N3 -0.5676(3) 0.6512(2) 0.71192(14) 0.0565(5) Uani d . 1
O O1 -0.12578(16) 0.74434(16) -0.00175(11) 0.0464(3) Uani d . 1
O O2 -0.37577(16) 0.82294(17) 0.12589(13) 0.0535(4) Uani d . 1
O O3 -0.6523(3) 0.7716(2) 0.70435(15) 0.0766(5) Uani d . 1
O O4 -0.5915(3) 0.5491(2) 0.80670(16) 0.1030(7) Uani d . 1

loop_
_atom_site_aniso_label
_atom_site_aniso_U_11
_atom_site_aniso_U_22
_atom_site_aniso_U_33
_atom_site_aniso_U_12
_atom_site_aniso_U_13
_atom_site_aniso_U_23
C1 0.0329(8) 0.0440(9) 0.0330(8) -0.0082(6) -0.0058(6) -0.0150(7)
C2 0.0380(9) 0.0552(10) 0.0312(8) -0.0150(7) -0.0072(7) -0.0109(7)
C3 0.0487(10) 0.0502(10) 0.0449(10) -0.0157(8) -0.0183(8) 0.0005(8)
C4 0.0474(10) 0.0391(9) 0.0624(12) -0.0018(7) -0.0216(9) -0.0107(8)
C5 0.0338(8) 0.0452(9) 0.0460(9) -0.0018(7) -0.0086(7) -0.0175(8)
C6 0.0258(7) 0.0411(8) 0.0317(8) -0.0065(6) -0.0073(6) -0.0139(6)
C7 0.0248(7) 0.0384(8) 0.0304(7) -0.0034(6) -0.0031(6) -0.0141(6)
C8 0.0321(8) 0.0358(8) 0.0310(8) -0.0061(6) -0.0062(6) -0.0095(6)
C9 0.0291(8) 0.0388(8) 0.0303(7) -0.0031(6) -0.0048(6) -0.0119(6)
C10 0.0264(7) 0.0391(8) 0.0290(7) -0.0027(6) -0.0032(6) -0.0128(6)
C11 0.0294(8) 0.0427(9) 0.0319(8) -0.0039(6) -0.0042(6) -0.0136(7)
C12 0.0363(9) 0.0621(11) 0.0365(9) -0.0083(8) -0.0097(7) -0.0198(8)
C13 0.0542(12) 0.0842(15) 0.0572(12) 0.0022(10) -0.0157(9) -0.0430(11)
C14 0.0294(8) 0.0663(12) 0.0403(9) -0.0056(8) 0.0016(7) -0.0267(8)
S1 0.0385(3) 0.0728(3) 0.0461(3) -0.0126(2) -0.00941(19) -0.0291(2)
N2 0.0309(7) 0.0449(8) 0.0370(7) -0.0078(6) -0.0003(5) -0.0220(6)
N1 0.0229(6) 0.0521(8) 0.0385(7) -0.0014(5) -0.0053(5) -0.0207(6)
N3 0.0573(10) 0.0768(12) 0.0326(8) -0.0259(9) 0.0019(7) -0.0108(8)
O1 0.0303(6) 0.0771(9) 0.0424(7) -0.0050(6) -0.0054(5) -0.0346(6)
O2 0.0257(6) 0.0884(10) 0.0589(8) 0.0002(6) -0.0076(5) -0.0429(8)
O3 0.0758(11) 0.0827(12) 0.0563(9) -0.0046(9) 0.0196(8) -0.0249(8)
O4 0.1336(19) 0.1007(15) 0.0423(9) -0.0186(13) 0.0182(10) 0.0056(9)

loop_
_atom_type_symbol
_atom_type_description
_atom_type_scat_dispersion_real
_atom_type_scat_dispersion_imag
_atom_type_scat_source
C C 0.0033 0.0016 'International Tables Vol C Tables 4.2.6.8 and 6.1.1.4'
H H 0 0 'International Tables Vol C Tables 4.2.6.8 and 6.1.1.4'
N N 0.0061 0.0033 'International Tables Vol C Tables 4.2.6.8 and 6.1.1.4'
O O 0.0106 0.006 'International Tables Vol C Tables 4.2.6.8 and 6.1.1.4'
S S 0.1246 0.1234 'International Tables Vol C Tables 4.2.6.8 and 6.1.1.4'

loop_
_geom_angle_atom_site_label_1
_geom_angle_atom_site_label_2
_geom_angle_atom_site_label_3
_geom_angle
C2 C1 C6 119.14(16)
C2 C1 H1 120.4
C6 C1 H1 120.4
C1 C2 C3 122.90(16)
C1 C2 N3 117.32(16)
C3 C2 N3 119.75(16)
C2 C3 C4 117.72(16)
C2 C3 H3 121.1
C4 C3 H3 121.1
C3 C4 C5 120.48(17)
C3 C4 H4 119.8
C5 C4 H4 119.8
C6 C5 C4 120.94(16)
C6 C5 H5 119.5
C4 C5 H5 119.5
C5 C6 C1 118.79(15)
C5 C6 C7 123.40(14)
C1 C6 C7 117.75(14)
N2 C7 C10 109.77(12)
N2 C7 C6 108.66(12)
C10 C7 C6 113.96(12)
N2 C7 H7 108.1
C10 C7 H7 108.1
C6 C7 H7 108.1
N2 C8 N1 116.27(13)
N2 C8 S1 123.41(12)
N1 C8 S1 120.28(12)
C10 C9 N1 118.65(13)
C10 C9 C14 128.94(14)
N1 C9 C14 112.40(13)
C9 C10 C11 125.97(14)
C9 C10 C7 120.37(13)
C11 C10 C7 113.64(12)
O2 C11 O1 122.84(15)
O2 C11 C10 122.62(14)
O1 C11 C10 114.53(13)
O1 C12 C13 106.22(14)
O1 C12 H12A 110.5
C13 C12 H12A 110.5
O1 C12 H12B 110.5
C13 C12 H12B 110.5
H12A C12 H12B 108.7
C12 C13 H13A 109.5
C12 C13 H13B 109.5
H13A C13 H13B 109.5
C12 C13 H13C 109.5
H13A C13 H13C 109.5
H13B C13 H13C 109.5
C9 C14 H14A 109.5
C9 C14 H14B 109.5
H14A C14 H14B 109.5
C9 C14 H14C 109.5
H14A C14 H14C 109.5
H14B C14 H14C 109.5
C8 N2 C7 124.55(13)
C8 N2 H2 117.7
C7 N2 H2 117.7
C8 N1 C9 124.53(13)
C8 N1 H1A 117.7
C9 N1 H1A 117.7
O3 N3 O4 123.87(19)
O3 N3 C2 119.08(16)
O4 N3 C2 117.1(2)
C11 O1 C12 117.81(13)

loop_
_geom_bond_atom_site_label_1
_geom_bond_atom_site_label_2
_geom_bond_distance
C1 C2 1.378(2)
C1 C6 1.389(2)
C1 H1 0.93
C2 C3 1.379(3)
C2 N3 1.480(2)
C3 C4 1.381(3)
C3 H3 0.93
C4 C5 1.390(3)
C4 H4 0.93
C5 C6 1.387(2)
C5 H5 0.93
C6 C7 1.528(2)
C7 N2 1.4736(18)
C7 C10 1.5118(19)
C7 H7 0.98
C8 N2 1.327(2)
C8 N1 1.360(2)
C8 S1 1.6753(15)
C9 C10 1.352(2)
C9 N1 1.392(2)
C9 C14 1.497(2)
C10 C11 1.472(2)
C11 O2 1.2104(19)
C11 O1 1.3236(19)
C12 O1 1.4523(19)
C12 C13 1.497(3)
C12 H12A 0.97
C12 H12B 0.97
C13 H13A 0.96
C13 H13B 0.96
C13 H13C 0.96
C14 H14A 0.96
C14 H14B 0.96
C14 H14C 0.96
N2 H2 0.86
N1 H1A 0.86
N3 O3 1.212(2)
N3 O4 1.217(2)

loop_
_geom_hbond_atom_site_label_D
_geom_hbond_atom_site_label_H
_geom_hbond_atom_site_label_A
_geom_hbond_site_symmetry_A
_geom_hbond_distance_DH
_geom_hbond_distance_HA
_geom_hbond_distance_DA
_geom_hbond_angle_DHA
_geom_hbond_publ_flag
N1 H1A O2 1_655 0.86 2.14 3.003(2) 173 yes

loop_
_geom_torsion_atom_site_label_1
_geom_torsion_atom_site_label_2
_geom_torsion_atom_site_label_3
_geom_torsion_atom_site_label_4
_geom_torsion
C6 C1 C2 C3 -2.0(2)
C6 C1 C2 N3 179.64(14)
C1 C2 C3 C4 0.6(3)
N3 C2 C3 C4 178.92(16)
C2 C3 C4 C5 0.7(3)
C3 C4 C5 C6 -0.7(3)
C4 C5 C6 C1 -0.7(2)
C4 C5 C6 C7 176.11(15)
C2 C1 C6 C5 2.0(2)
C2 C1 C6 C7 -175.00(14)
C5 C6 C7 N2 -101.97(16)
C1 C6 C7 N2 74.90(16)
C5 C6 C7 C10 20.8(2)
C1 C6 C7 C10 -162.36(13)
N1 C9 C10 C11 178.72(14)
C14 C9 C10 C11 -0.9(3)
N1 C9 C10 C7 -3.1(2)
C14 C9 C10 C7 177.25(16)
N2 C7 C10 C9 20.4(2)
C6 C7 C10 C9 -101.75(17)
N2 C7 C10 C11 -161.23(13)
C6 C7 C10 C11 76.65(17)
C9 C10 C11 O2 -170.24(17)
C7 C10 C11 O2 11.5(2)
C9 C10 C11 O1 10.9(2)
C7 C10 C11 O1 -167.36(14)
N1 C8 N2 C7 16.0(2)
S1 C8 N2 C7 -166.21(12)
C10 C7 N2 C8 -27.9(2)
C6 C7 N2 C8 97.29(17)
N2 C8 N1 C9 5.9(2)
S1 C8 N1 C9 -172.00(12)
C10 C9 N1 C8 -12.0(2)
C14 C9 N1 C8 167.73(15)
C1 C2 N3 O3 10.3(3)
C3 C2 N3 O3 -168.07(18)
C1 C2 N3 O4 -169.47(19)
C3 C2 N3 O4 12.1(3)
O2 C11 O1 C12 -0.8(3)
C10 C11 O1 C12 178.01(14)
C13 C12 O1 C11 -175.70(16)

loop_
_cod_related_entry_id
_cod_related_entry_database
_cod_related_entry_code
1 ChemSpider 2067351
